data_2210380
loop_
_publ_author_name
'Xiao-Yang Qiu'

_publ_section_title
;
 Dichloro{2-[2-(ethylamino)ethyliminomethyl]-4-nitrophenolato}zinc(II)
;
_journal_coeditor_code SJ2099
_journal_issue 9
_journal_name_full 'Acta Crystallographica Section E'
_journal_page_first m2175
_journal_page_last m2176
_journal_paper_doi 10.1107/S1600536806031461
_journal_volume 62
_journal_year 2006
_chemical_formula_iupac '[Zn Cl2 (C11 H15 N3 O3)]'
_chemical_formula_moiety 'C11 H15 Cl2 N3 O3 Zn'
_chemical_formula_sum 'C11 H15 Cl2 N3 O3 Zn'
_chemical_formula_weight 373.53
_chemical_name_systematic
;
Dichloro{4-nitro-2-[2-(ethylamino)ethyliminomethyl]phenolato}zinc(II)
;
_space_group_IT_number 14
_symmetry_cell_setting monoclinic
_symmetry_space_group_name_Hall '-P 2ybc'
_symmetry_space_group_name_H-M 'P 1 21/c 1'
_atom_sites_solution_hydrogens geom
_atom_sites_solution_primary direct
_atom_sites_solution_secondary difmap
_audit_creation_method SHELXL-97
_cell_angle_alpha 90.00
_cell_angle_beta 115.077(3)
_cell_angle_gamma 90.00
_cell_formula_units_Z 4
_cell_length_a 11.879(2)
_cell_length_b 11.478(2)
_cell_length_c 12.612(2)
_cell_measurement_reflns_used 815
_cell_measurement_temperature 298(2)
_cell_measurement_theta_max 25.3
_cell_measurement_theta_min 2.4
_cell_volume 1557.5(5)
_computing_cell_refinement 'SAINT (Bruker, 1998)'
_computing_data_collection 'SMART (Bruker, 1998)'
_computing_data_reduction SAINT
_computing_molecular_graphics 'SHELXTL (Sheldrick, 1997b)'
_computing_publication_material SHELXTL
_computing_structure_refinement 'SHELXL97 (Sheldrick, 1997a)'
_computing_structure_solution 'SHELXS97 (Sheldrick, 1997a)'
_diffrn_ambient_temperature 298(2)
_diffrn_measured_fraction_theta_full 0.992
_diffrn_measured_fraction_theta_max 0.992
_diffrn_measurement_device_type 'Buker SMART APEX 1000 CCD area-detector'
_diffrn_measurement_method \w
_diffrn_radiation_monochromator graphite
_diffrn_radiation_source 'fine-focus sealed tube'
_diffrn_radiation_type MoK\a
_diffrn_radiation_wavelength 0.71073
_diffrn_reflns_av_R_equivalents 0.0942
_diffrn_reflns_av_sigmaI/netI 0.1105
_diffrn_reflns_limit_h_max 15
_diffrn_reflns_limit_h_min -15
_diffrn_reflns_limit_k_max 14
_diffrn_reflns_limit_k_min -14
_diffrn_reflns_limit_l_max 16
_diffrn_reflns_limit_l_min -16
_diffrn_reflns_number 13152
_diffrn_reflns_theta_full 27.50
_diffrn_reflns_theta_max 27.50
_diffrn_reflns_theta_min 1.89
_diffrn_standards_number 0
_exptl_absorpt_coefficient_mu 1.928
_exptl_absorpt_correction_T_max 0.8768
_exptl_absorpt_correction_T_min 0.8016
_exptl_absorpt_correction_type multi-scan
_exptl_absorpt_process_details '(SADABS; Sheldrick, 1996)'
_exptl_crystal_colour colourless
_exptl_crystal_density_diffrn 1.593
_exptl_crystal_density_method 'not measured'
_exptl_crystal_description block
_exptl_crystal_F_000 760
_exptl_crystal_size_max 0.12
_exptl_crystal_size_mid 0.10
_exptl_crystal_size_min 0.07
_refine_diff_density_max 0.431
_refine_diff_density_min -0.399
_refine_ls_extinction_method none
_refine_ls_goodness_of_fit_ref 1.017
_refine_ls_hydrogen_treatment constr
_refine_ls_matrix_type full
_refine_ls_number_parameters 182
_refine_ls_number_reflns 3559
_refine_ls_number_restraints 0
_refine_ls_restrained_S_all 1.017
_refine_ls_R_factor_all 0.1176
_refine_ls_R_factor_gt 0.0594
_refine_ls_shift/su_max 0.000
_refine_ls_shift/su_mean 0.000
_refine_ls_structure_factor_coef Fsqd
_refine_ls_weighting_details 'calc w=1/[\s^2^(Fo^2^)+(0.0366P)^2^] where P=(Fo^2^+2Fc^2^)/3'
_refine_ls_weighting_scheme calc
_refine_ls_wR_factor_gt 0.1177
_refine_ls_wR_factor_ref 0.1377
_reflns_number_gt 2082
_reflns_number_total 3559
_reflns_threshold_expression I>2\s(I)
_cod_data_source_file sj2099.cif
_cod_data_source_block I
_cod_original_sg_symbol_H-M 'P 21/c'
_cod_database_code 2210380
_cod_database_fobs_code 2210380

loop_
_symmetry_equiv_pos_as_xyz
'x, y, z'
'-x, y+1/2, -z+1/2'
'-x, -y, -z'
'x, -y-1/2, z-1/2'

loop_
_atom_site_type_symbol
_atom_site_label
_atom_site_fract_x
_atom_site_fract_y
_atom_site_fract_z
_atom_site_U_iso_or_equiv
_atom_site_adp_type
_atom_site_calc_flag
_atom_site_refinement_flags
_atom_site_occupancy
Zn Zn1 0.97634(6) 0.07347(4) 0.24705(5) 0.0364(2) Uani d . 1
Cl Cl1 1.16283(13) 0.09410(10) 0.24321(12) 0.0467(4) Uani d . 1
Cl Cl2 0.94872(14) -0.07529(11) 0.34443(11) 0.0512(4) Uani d . 1
O O1 0.8451(3) 0.0643(3) 0.0874(3) 0.0426(9) Uani d . 1
O O2 0.5556(6) 0.5247(4) -0.1176(4) 0.121(2) Uani d . 1
O O3 0.4968(6) 0.4197(4) -0.2716(4) 0.126(2) Uani d . 1
N N1 0.5545(5) 0.4332(5) -0.1666(5) 0.0796(18) Uani d . 1
N N2 0.9233(3) 0.2249(3) 0.2898(3) 0.0295(9) Uani d . 1
N N3 1.1877(3) 0.3173(3) 0.4230(3) 0.0349(10) Uani d . 1
H H3A 1.1594 0.3009 0.3462 0.042 Uiso calc R 1
H H3B 1.1749 0.3937 0.4297 0.042 Uiso calc R 1
C C1 0.7711(4) 0.2597(4) 0.0878(4) 0.0336(11) Uani d . 1
C C2 0.7755(4) 0.1525(4) 0.0322(4) 0.0313(11) Uani d . 1
C C3 0.6999(4) 0.1418(4) -0.0888(4) 0.0378(12) Uani d . 1
H H3 0.6988 0.0713 -0.1256 0.045 Uiso calc R 1
C C4 0.6278(5) 0.2319(5) -0.1541(4) 0.0473(14) Uani d . 1
H H4 0.5790 0.2236 -0.2339 0.057 Uiso calc R 1
C C5 0.6304(5) 0.3356(4) -0.0968(5) 0.0464(14) Uani d . 1
C C6 0.6962(5) 0.3491(4) 0.0192(5) 0.0437(13) Uani d . 1
H H6 0.6917 0.4192 0.0542 0.052 Uiso calc R 1
C C7 0.8396(4) 0.2861(4) 0.2117(4) 0.0323(11) Uani d . 1
H H7 0.8198 0.3561 0.2369 0.039 Uiso calc R 1
C C8 0.9780(4) 0.2691(4) 0.4107(4) 0.0354(12) Uani d . 1
H H8A 0.9374 0.2316 0.4541 0.042 Uiso calc R 1
H H8B 0.9620 0.3521 0.4095 0.042 Uiso calc R 1
C C9 1.1152(5) 0.2485(4) 0.4729(4) 0.0379(12) Uani d . 1
H H9A 1.1431 0.2687 0.5548 0.045 Uiso calc R 1
H H9B 1.1317 0.1663 0.4686 0.045 Uiso calc R 1
C C10 1.3233(5) 0.2936(5) 0.4809(5) 0.0585(16) Uani d . 1
H H10A 1.3379 0.2114 0.4740 0.070 Uiso calc R 1
H H10B 1.3548 0.3123 0.5634 0.070 Uiso calc R 1
C C11 1.3915(6) 0.3637(6) 0.4270(7) 0.093(2) Uani d . 1
H H11A 1.3642 0.3415 0.3465 0.140 Uiso calc R 1
H H11B 1.4791 0.3496 0.4685 0.140 Uiso calc R 1
H H11C 1.3749 0.4450 0.4314 0.140 Uiso calc R 1

loop_
_atom_site_aniso_label
_atom_site_aniso_U_11
_atom_site_aniso_U_22
_atom_site_aniso_U_33
_atom_site_aniso_U_12
_atom_site_aniso_U_13
_atom_site_aniso_U_23
Zn1 0.0459(4) 0.0268(3) 0.0336(3) 0.0029(3) 0.0139(3) -0.0007(3)
Cl1 0.0555(9) 0.0353(7) 0.0555(9) 0.0022(6) 0.0295(7) 0.0029(6)
Cl2 0.0779(10) 0.0380(7) 0.0428(8) 0.0027(7) 0.0306(7) 0.0084(6)
O1 0.047(2) 0.0324(19) 0.037(2) 0.0022(16) 0.0072(17) -0.0048(16)
O2 0.160(6) 0.053(3) 0.076(4) 0.038(3) -0.020(3) -0.001(3)
O3 0.157(5) 0.082(4) 0.058(4) 0.036(3) -0.033(3) 0.011(3)
N1 0.087(4) 0.055(4) 0.057(4) 0.006(3) -0.008(3) 0.008(3)
N2 0.033(2) 0.026(2) 0.025(2) -0.0001(17) 0.0085(18) 0.0000(17)
N3 0.037(3) 0.030(2) 0.033(2) 0.0009(17) 0.010(2) -0.0039(17)
C1 0.036(3) 0.024(2) 0.039(3) -0.004(2) 0.014(2) 0.002(2)
C2 0.029(3) 0.035(3) 0.031(3) -0.004(2) 0.015(2) 0.004(2)
C3 0.033(3) 0.039(3) 0.038(3) -0.007(2) 0.012(2) -0.008(2)
C4 0.042(3) 0.055(4) 0.031(3) -0.009(3) 0.003(2) -0.002(3)
C5 0.047(3) 0.035(3) 0.041(3) 0.001(2) 0.003(3) 0.003(2)
C6 0.048(3) 0.031(3) 0.045(3) -0.002(2) 0.012(3) -0.006(2)
C7 0.038(3) 0.025(2) 0.039(3) -0.003(2) 0.021(2) -0.004(2)
C8 0.050(3) 0.031(3) 0.028(3) -0.003(2) 0.020(2) -0.003(2)
C9 0.054(3) 0.031(3) 0.024(3) -0.002(2) 0.013(2) 0.003(2)
C10 0.038(4) 0.055(4) 0.067(4) 0.006(3) 0.008(3) -0.006(3)
C11 0.063(5) 0.089(5) 0.143(8) -0.016(4) 0.059(5) -0.015(5)

loop_
_atom_type_symbol
_atom_type_description
_atom_type_scat_dispersion_real
_atom_type_scat_dispersion_imag
_atom_type_scat_source
C C 0.0033 0.0016 'International Tables Vol C Tables 4.2.6.8 and 6.1.1.4'
H H 0.0000 0.0000 'International Tables Vol C Tables 4.2.6.8 and 6.1.1.4'
N N 0.0061 0.0033 'International Tables Vol C Tables 4.2.6.8 and 6.1.1.4'
O O 0.0106 0.0060 'International Tables Vol C Tables 4.2.6.8 and 6.1.1.4'
Cl Cl 0.1484 0.1585 'International Tables Vol C Tables 4.2.6.8 and 6.1.1.4'
Zn Zn 0.2839 1.4301 'International Tables Vol C Tables 4.2.6.8 and 6.1.1.4'

loop_
_geom_angle_atom_site_label_1
_geom_angle_atom_site_label_2
_geom_angle_atom_site_label_3
_geom_angle
_geom_angle_publ_flag
O1 Zn1 N2 96.85(14) y
O1 Zn1 Cl2 106.81(10) y
N2 Zn1 Cl2 112.60(11) y
O1 Zn1 Cl1 110.23(11) y
N2 Zn1 Cl1 109.90(11) y
Cl2 Zn1 Cl1 118.26(5) y
C2 O1 Zn1 123.7(3) ?
O2 N1 O3 123.0(6) ?
O2 N1 C5 118.8(5) ?
O3 N1 C5 118.2(6) ?
C7 N2 C8 117.9(4) ?
C7 N2 Zn1 120.2(3) ?
C8 N2 Zn1 121.9(3) ?
C10 N3 C9 113.3(4) ?
C10 N3 H3A 108.9 ?
C9 N3 H3A 108.9 ?
C10 N3 H3B 108.9 ?
C9 N3 H3B 108.9 ?
H3A N3 H3B 107.7 ?
C6 C1 C2 118.5(4) ?
C6 C1 C7 115.6(4) ?
C2 C1 C7 125.9(4) ?
O1 C2 C3 118.6(4) ?
O1 C2 C1 123.5(4) ?
C3 C2 C1 117.8(4) ?
C4 C3 C2 122.2(5) ?
C4 C3 H3 118.9 ?
C2 C3 H3 118.9 ?
C3 C4 C5 117.7(5) ?
C3 C4 H4 121.2 ?
C5 C4 H4 121.2 ?
C6 C5 C4 122.7(5) ?
C6 C5 N1 119.2(5) ?
C4 C5 N1 118.0(5) ?
C5 C6 C1 121.0(5) ?
C5 C6 H6 119.5 ?
C1 C6 H6 119.5 ?
N2 C7 C1 127.8(4) ?
N2 C7 H7 116.1 ?
C1 C7 H7 116.1 ?
N2 C8 C9 113.1(4) ?
N2 C8 H8A 109.0 ?
C9 C8 H8A 109.0 ?
N2 C8 H8B 109.0 ?
C9 C8 H8B 109.0 ?
H8A C8 H8B 107.8 ?
N3 C9 C8 113.0(4) ?
N3 C9 H9A 109.0 ?
C8 C9 H9A 109.0 ?
N3 C9 H9B 109.0 ?
C8 C9 H9B 109.0 ?
H9A C9 H9B 107.8 ?
N3 C10 C11 111.2(5) ?
N3 C10 H10A 109.4 ?
C11 C10 H10A 109.4 ?
N3 C10 H10B 109.4 ?
C11 C10 H10B 109.4 ?
H10A C10 H10B 108.0 ?
C10 C11 H11A 109.5 ?
C10 C11 H11B 109.5 ?
H11A C11 H11B 109.5 ?
C10 C11 H11C 109.5 ?
H11A C11 H11C 109.5 ?
H11B C11 H11C 109.5 ?

loop_
_geom_bond_atom_site_label_1
_geom_bond_atom_site_label_2
_geom_bond_distance
_geom_bond_publ_flag
Zn1 O1 1.958(3) y
Zn1 N2 1.999(4) y
Zn1 Cl2 2.2074(14) y
Zn1 Cl1 2.2487(15) y
O1 C2 1.306(5) ?
O2 N1 1.215(6) ?
O3 N1 1.216(6) ?
N1 C5 1.473(7) ?
N2 C7 1.273(5) ?
N2 C8 1.472(5) ?
N3 C10 1.485(6) ?
N3 C9 1.490(5) ?
N3 H3A 0.9000 ?
N3 H3B 0.9000 ?
C1 C6 1.393(6) ?
C1 C2 1.428(6) ?
C1 C7 1.455(6) ?
C2 C3 1.410(6) ?
C3 C4 1.371(7) ?
C3 H3 0.9300 ?
C4 C5 1.386(7) ?
C4 H4 0.9300 ?
C5 C6 1.344(7) ?
C6 H6 0.9300 ?
C7 H7 0.9300 ?
C8 C9 1.498(6) ?
C8 H8A 0.9700 ?
C8 H8B 0.9700 ?
C9 H9A 0.9700 ?
C9 H9B 0.9700 ?
C10 C11 1.494(8) ?
C10 H10A 0.9700 ?
C10 H10B 0.9700 ?
C11 H11A 0.9600 ?
C11 H11B 0.9600 ?
C11 H11C 0.9600 ?

loop_
_geom_hbond_atom_site_label_D
_geom_hbond_atom_site_label_H
_geom_hbond_atom_site_label_A
_geom_hbond_site_symmetry_A
_geom_hbond_distance_DH
_geom_hbond_distance_HA
_geom_hbond_distance_DA
_geom_hbond_angle_DHA
N3 H3B O1 2_755 0.90 1.97 2.857(5) 167
N3 H3A Cl1 . 0.90 2.71 3.350(4) 129
N3 H3A Cl2 2_755 0.90 2.61 3.300(4) 134
C7 H7 Cl1 2_755 0.93 2.74 3.583(4) 151
C9 H9A Cl1 4_566 0.97 2.78 3.684(4) 156
C10 H10B O3 1_656 0.97 2.39 3.261(4) 149
